data_2213651
loop_
_publ_author_name
'Xiang-Chao Zeng'
'Xin Ling'
'Jing Zeng'
'Xia Li'

_publ_section_title
;
 Methyl 3-(3,4,5-tribromo-1<i>H</i>-pyrrol-2-ylcarboxamido)propionate
;
_journal_coeditor_code AT2289
_journal_issue 6
_journal_name_full 'Acta Crystallographica Section E'
_journal_page_first o2918
_journal_page_last o2918
_journal_paper_doi 10.1107/S1600536807022404
_journal_volume 63
_journal_year 2007
_chemical_formula_iupac 'C9 H9 Br3 N2 O3'
_chemical_formula_moiety 'C9 H9 Br3 N2 O3'
_chemical_formula_sum 'C9 H9 Br3 N2 O3'
_chemical_formula_weight 432.91
_chemical_melting_point 456
_chemical_name_systematic
;
Methyl 3-(3,4,5-tribromo-1<i>H</i>-pyrrol-2-ylcarboxamido)propionate
;
_space_group_IT_number 14
_symmetry_cell_setting monoclinic
_symmetry_space_group_name_Hall '-P 2ybc'
_symmetry_space_group_name_H-M 'P 1 21/c 1'
_atom_sites_solution_hydrogens geom
_atom_sites_solution_primary direct
_atom_sites_solution_secondary difmap
_audit_creation_method SHELXL-97
_cell_angle_alpha 90.00
_cell_angle_beta 95.341(2)
_cell_angle_gamma 90.00
_cell_formula_units_Z 4
_cell_length_a 8.7032(12)
_cell_length_b 8.6376(12)
_cell_length_c 16.962(2)
_cell_measurement_reflns_used 2696
_cell_measurement_temperature 173(2)
_cell_measurement_theta_max 22.69
_cell_measurement_theta_min 2.58
_cell_volume 1269.6(3)
_computing_cell_refinement 'SAINT-Plus (Bruker, 1999)'
_computing_data_collection 'SMART (Bruker, 1999)'
_computing_data_reduction SAINT-Plus
_computing_molecular_graphics 'SHELXTL (Bruker, 1997)'
_computing_publication_material SHELXTL
_computing_structure_refinement 'SHELXL97 (Sheldrick, 1997)'
_computing_structure_solution 'SHELXS97 (Sheldrick, 1997)'
_diffrn_ambient_temperature 173(2)
_diffrn_measured_fraction_theta_full 0.996
_diffrn_measured_fraction_theta_max 0.996
_diffrn_measurement_device_type 'Bruker SMART 1K CCD area-detector'
_diffrn_measurement_method '\f and \w'
_diffrn_radiation_monochromator graphite
_diffrn_radiation_source 'fine-focus sealed tube'
_diffrn_radiation_type MoK\a
_diffrn_radiation_wavelength 0.71073
_diffrn_reflns_av_R_equivalents 0.0342
_diffrn_reflns_av_sigmaI/netI 0.0351
_diffrn_reflns_limit_h_max 10
_diffrn_reflns_limit_h_min -10
_diffrn_reflns_limit_k_max 10
_diffrn_reflns_limit_k_min -9
_diffrn_reflns_limit_l_max 20
_diffrn_reflns_limit_l_min -18
_diffrn_reflns_number 7442
_diffrn_reflns_theta_full 25.99
_diffrn_reflns_theta_max 25.99
_diffrn_reflns_theta_min 2.35
_diffrn_standards_number 0
_exptl_absorpt_coefficient_mu 9.529
_exptl_absorpt_correction_T_max 0.092
_exptl_absorpt_correction_T_min 0.040
_exptl_absorpt_correction_type multi-scan
_exptl_absorpt_process_details '(SADABS; Sheldrick, 1996)'
_exptl_crystal_colour colourless
_exptl_crystal_density_diffrn 2.265
_exptl_crystal_density_method 'not measured'
_exptl_crystal_description prism
_exptl_crystal_F_000 824
_exptl_crystal_size_max 0.44
_exptl_crystal_size_mid 0.31
_exptl_crystal_size_min 0.25
_refine_diff_density_max 0.774
_refine_diff_density_min -1.857
_refine_ls_extinction_method none
_refine_ls_goodness_of_fit_ref 1.141
_refine_ls_hydrogen_treatment constr
_refine_ls_matrix_type full
_refine_ls_number_parameters 155
_refine_ls_number_reflns 2484
_refine_ls_number_restraints 0
_refine_ls_restrained_S_all 1.141
_refine_ls_R_factor_all 0.0458
_refine_ls_R_factor_gt 0.0370
_refine_ls_shift/su_max 0.001
_refine_ls_shift/su_mean 0.000
_refine_ls_structure_factor_coef Fsqd
_refine_ls_weighting_details 'calc w=1/[\s^2^(Fo^2^)+(0.0438P)^2^+6.1964P] where P=(Fo^2^+2Fc^2^)/3'
_refine_ls_weighting_scheme calc
_refine_ls_wR_factor_gt 0.1026
_refine_ls_wR_factor_ref 0.1069
_reflns_number_gt 2097
_reflns_number_total 2484
_reflns_threshold_expression I>2\s(I)
_cod_data_source_file at2289.cif
_cod_data_source_block I
_cod_original_sg_symbol_H-M 'P 21/c'
_cod_database_code 2213651
_cod_database_fobs_code 2213651

loop_
_symmetry_equiv_pos_as_xyz
'x, y, z'
'-x, y+1/2, -z+1/2'
'-x, -y, -z'
'x, -y-1/2, z-1/2'

loop_
_atom_site_type_symbol
_atom_site_label
_atom_site_fract_x
_atom_site_fract_y
_atom_site_fract_z
_atom_site_U_iso_or_equiv
_atom_site_adp_type
_atom_site_calc_flag
_atom_site_refinement_flags
_atom_site_occupancy
Br Br2 0.33602(6) 0.27122(7) 0.89835(3) 0.02380(18) Uani d . 1
Br Br1 0.61311(6) 0.24109(7) 1.07246(3) 0.02411(18) Uani d . 1
C C9 1.1909(7) 0.4604(9) 0.5581(4) 0.0341(15) Uani d . 1
H H9A 1.1514 0.5392 0.5199 0.051 Uiso calc R 1
H H9B 1.1172 0.3746 0.5579 0.051 Uiso calc R 1
H H9C 1.2902 0.4215 0.5434 0.051 Uiso calc R 1
C C4 0.7555(6) 0.4767(6) 0.8898(3) 0.0157(10) Uani d . 1
C C3 0.6101(6) 0.4372(7) 0.8553(3) 0.0164(11) Uani d . 1
O O1 1.0017(4) 0.5867(5) 0.9124(2) 0.0272(10) Uani d . 1
N N2 0.8719(5) 0.6408(5) 0.7957(3) 0.0176(9) Uani d . 1
H H2 0.7916 0.6209 0.7618 0.021 Uiso calc R 1
N N1 0.7698(5) 0.4137(5) 0.9641(3) 0.0168(9) Uani d . 1
H H1 0.8523 0.4207 0.9981 0.020 Uiso calc R 1
O O3 1.2117(4) 0.5281(5) 0.6367(2) 0.0260(9) Uani d . 1
C C6 0.9914(6) 0.7501(6) 0.7736(3) 0.0188(11) Uani d . 1
H H6A 1.0287 0.8119 0.8207 0.023 Uiso calc R 1
H H6B 0.9446 0.8224 0.7329 0.023 Uiso calc R 1
O O2 0.9712(4) 0.6185(5) 0.6209(2) 0.0293(10) Uani d . 1
C C1 0.6386(6) 0.3391(6) 0.9774(3) 0.0156(11) Uani d . 1
C C7 1.1278(6) 0.6691(6) 0.7418(3) 0.0170(11) Uani d . 1
H H7A 1.2142 0.7435 0.7411 0.020 Uiso calc R 1
H H7B 1.1623 0.5836 0.7781 0.020 Uiso calc R 1
C C2 0.5355(6) 0.3512(6) 0.9103(3) 0.0157(11) Uani d . 1
C C8 1.0915(6) 0.6051(6) 0.6604(3) 0.0174(11) Uani d . 1
C C5 0.8841(6) 0.5724(6) 0.8659(3) 0.0170(11) Uani d . 1
Br Br3 0.51990(6) 0.48619(7) 0.75407(3) 0.02589(18) Uani d . 1

loop_
_atom_site_aniso_label
_atom_site_aniso_U_11
_atom_site_aniso_U_22
_atom_site_aniso_U_33
_atom_site_aniso_U_12
_atom_site_aniso_U_13
_atom_site_aniso_U_23
Br2 0.0114(3) 0.0376(4) 0.0222(3) -0.0095(2) 0.0003(2) -0.0027(2)
Br1 0.0206(3) 0.0334(4) 0.0184(3) -0.0073(2) 0.0021(2) 0.0047(2)
C9 0.028(3) 0.050(4) 0.025(3) 0.007(3) 0.004(3) -0.017(3)
C4 0.011(2) 0.022(3) 0.014(2) 0.001(2) 0.0006(18) 0.002(2)
C3 0.010(2) 0.027(3) 0.011(2) 0.003(2) -0.0012(19) -0.001(2)
O1 0.0143(19) 0.044(3) 0.022(2) -0.0086(18) -0.0054(16) 0.0083(19)
N2 0.011(2) 0.026(3) 0.015(2) -0.0033(18) 0.0004(17) 0.0028(19)
N1 0.009(2) 0.021(2) 0.019(2) -0.0011(17) -0.0033(17) -0.0017(19)
O3 0.0174(19) 0.041(3) 0.019(2) 0.0071(18) 0.0013(15) -0.0054(18)
C6 0.016(3) 0.020(3) 0.021(3) -0.004(2) 0.003(2) 0.003(2)
O2 0.019(2) 0.045(3) 0.022(2) 0.0105(19) -0.0062(16) -0.0085(19)
C1 0.011(2) 0.020(3) 0.015(3) -0.002(2) 0.0006(19) -0.001(2)
C7 0.012(2) 0.019(3) 0.021(3) -0.001(2) 0.003(2) 0.001(2)
C2 0.008(2) 0.021(3) 0.018(3) -0.002(2) 0.0002(19) -0.003(2)
C8 0.014(3) 0.021(3) 0.018(3) -0.001(2) 0.004(2) 0.005(2)
C5 0.008(2) 0.021(3) 0.022(3) -0.002(2) 0.002(2) -0.003(2)
Br3 0.0185(3) 0.0375(4) 0.0206(3) 0.0007(2) -0.0034(2) 0.0017(2)

loop_
_atom_type_symbol
_atom_type_description
_atom_type_scat_dispersion_real
_atom_type_scat_dispersion_imag
_atom_type_scat_source
C C 0.0033 0.0016 'International Tables Vol C Tables 4.2.6.8 and 6.1.1.4'
H H 0.0000 0.0000 'International Tables Vol C Tables 4.2.6.8 and 6.1.1.4'
N N 0.0061 0.0033 'International Tables Vol C Tables 4.2.6.8 and 6.1.1.4'
O O 0.0106 0.0060 'International Tables Vol C Tables 4.2.6.8 and 6.1.1.4'
Br Br -0.2901 2.4595 'International Tables Vol C Tables 4.2.6.8 and 6.1.1.4'

loop_
_geom_angle_atom_site_label_1
_geom_angle_atom_site_label_2
_geom_angle_atom_site_label_3
_geom_angle
O3 C9 H9A 109.5
O3 C9 H9B 109.5
H9A C9 H9B 109.5
O3 C9 H9C 109.5
H9A C9 H9C 109.5
H9B C9 H9C 109.5
N1 C4 C3 107.0(4)
N1 C4 C5 117.9(4)
C3 C4 C5 135.0(5)
C4 C3 C2 108.2(4)
C4 C3 Br3 128.4(4)
C2 C3 Br3 123.5(4)
C5 N2 C6 120.9(4)
C5 N2 H2 119.6
C6 N2 H2 119.6
C1 N1 C4 109.8(4)
C1 N1 H1 125.1
C4 N1 H1 125.1
C8 O3 C9 116.4(4)
N2 C6 C7 112.8(4)
N2 C6 H6A 109.0
C7 C6 H6A 109.0
N2 C6 H6B 109.0
C7 C6 H6B 109.0
H6A C6 H6B 107.8
N1 C1 C2 108.6(5)
N1 C1 Br1 122.5(4)
C2 C1 Br1 128.9(4)
C8 C7 C6 113.2(4)
C8 C7 H7A 108.9
C6 C7 H7A 108.9
C8 C7 H7B 108.9
C6 C7 H7B 108.9
H7A C7 H7B 107.7
C1 C2 C3 106.4(4)
C1 C2 Br2 125.9(4)
C3 C2 Br2 127.7(4)
O2 C8 O3 123.4(5)
O2 C8 C7 125.5(5)
O3 C8 C7 111.1(4)
O1 C5 N2 121.3(5)
O1 C5 C4 118.9(5)
N2 C5 C4 119.8(4)

loop_
_geom_bond_atom_site_label_1
_geom_bond_atom_site_label_2
_geom_bond_distance
Br2 C2 1.862(5)
Br1 C1 1.852(5)
C9 O3 1.453(7)
C9 H9A 0.9800
C9 H9B 0.9800
C9 H9C 0.9800
C4 N1 1.368(7)
C4 C3 1.386(7)
C4 C5 1.478(7)
C3 C2 1.398(7)
C3 Br3 1.869(5)
O1 C5 1.239(6)
N2 C5 1.324(7)
N2 C6 1.479(7)
N2 H2 0.8800
N1 C1 1.349(7)
N1 H1 0.8800
O3 C8 1.332(6)
C6 C7 1.520(7)
C6 H6A 0.9900
C6 H6B 0.9900
O2 C8 1.196(6)
C1 C2 1.387(7)
C7 C8 1.493(7)
C7 H7A 0.9900
C7 H7B 0.9900

loop_
_geom_hbond_atom_site_label_D
_geom_hbond_atom_site_label_H
_geom_hbond_atom_site_label_A
_geom_hbond_site_symmetry_A
_geom_hbond_distance_DH
_geom_hbond_distance_HA
_geom_hbond_distance_DA
_geom_hbond_angle_DHA
_geom_hbond_publ_flag
N1 H1 O1 3_767 0.88 1.89 2.751(6) 166.2 yes

loop_
_geom_torsion_atom_site_label_1
_geom_torsion_atom_site_label_2
_geom_torsion_atom_site_label_3
_geom_torsion_atom_site_label_4
_geom_torsion
N1 C4 C3 C2 0.9(6)
C5 C4 C3 C2 -175.4(6)
N1 C4 C3 Br3 -179.5(4)
C5 C4 C3 Br3 4.3(10)
C3 C4 N1 C1 -1.0(6)
C5 C4 N1 C1 176.0(5)
C5 N2 C6 C7 83.9(6)
C4 N1 C1 C2 0.7(6)
C4 N1 C1 Br1 -179.1(4)
N2 C6 C7 C8 73.0(6)
N1 C1 C2 C3 -0.2(6)
Br1 C1 C2 C3 179.7(4)
N1 C1 C2 Br2 -178.9(4)
Br1 C1 C2 Br2 1.0(8)
C4 C3 C2 C1 -0.4(6)
Br3 C3 C2 C1 179.9(4)
C4 C3 C2 Br2 178.3(4)
Br3 C3 C2 Br2 -1.4(7)
C9 O3 C8 O2 0.7(8)
C9 O3 C8 C7 -179.9(5)
C6 C7 C8 O2 2.8(8)
C6 C7 C8 O3 -176.7(4)
C6 N2 C5 O1 -6.5(8)
C6 N2 C5 C4 173.5(5)
N1 C4 C5 O1 2.9(8)
C3 C4 C5 O1 178.8(6)
N1 C4 C5 N2 -177.2(5)
C3 C4 C5 N2 -1.2(10)

loop_
_cod_related_entry_id
_cod_related_entry_database
_cod_related_entry_code
1 ChemSpider 21124529
